data_1517269
loop_
_publ_author_name
'Handore, Kishor L.'
'Reddy, D. Srinivasa'

_publ_section_title
;
 Total synthesis of (+-)-nardoaristolone B and its analogues.
;
_journal_issue 16
_journal_name_full 'Organic letters'
_journal_page_first 4252
_journal_page_last 4255
_journal_paper_doi 10.1021/ol501949r
_journal_volume 16
_journal_year 2014
_chemical_formula_moiety 'C16 H24 O3'
_chemical_formula_sum 'C16 H24 O3'
_chemical_formula_weight 264.35
_chemical_name_systematic
; 
 ? 
;
_space_group_IT_number 2
_symmetry_cell_setting triclinic
_symmetry_space_group_name_Hall '-P 1'
_symmetry_space_group_name_H-M 'P -1'
_atom_sites_solution_hydrogens geom
_atom_sites_solution_primary direct
_atom_sites_solution_secondary difmap
_audit_creation_method SHELXL-97
_cell_angle_alpha 95.271(2)
_cell_angle_beta 103.669(2)
_cell_angle_gamma 93.602(2)
_cell_formula_units_Z 2
_cell_length_a 6.6062(3)
_cell_length_b 9.7077(4)
_cell_length_c 11.6325(5)
_cell_measurement_reflns_used 7833
_cell_measurement_temperature 296(2)
_cell_measurement_theta_max 28.38
_cell_measurement_theta_min 2.93
_cell_volume 719.05(5)
_computing_cell_refinement 'Bruker SAINT'
_computing_data_collection 'Bruker APEX2'
_computing_data_reduction 'Bruker SAINT'
_computing_molecular_graphics 'Bruker SHELXTL'
_computing_publication_material 'Bruker SHELXTL'
_computing_structure_refinement 'SHELXL-97 (Sheldrick, 2008)'
_computing_structure_solution 'SHELXS-97 (Sheldrick, 2008)'
_diffrn_ambient_temperature 296(2)
_diffrn_measured_fraction_theta_full 0.997
_diffrn_measured_fraction_theta_max 0.997
_diffrn_measurement_device_type 'Bruker APEX-II CCD'
_diffrn_measurement_method '\f and \w scans'
_diffrn_radiation_monochromator graphite
_diffrn_radiation_source 'fine-focus sealed tube'
_diffrn_radiation_type MoK\a
_diffrn_radiation_wavelength 0.71073
_diffrn_reflns_av_R_equivalents 0.0303
_diffrn_reflns_av_sigmaI/netI 0.0236
_diffrn_reflns_limit_h_max 8
_diffrn_reflns_limit_h_min -8
_diffrn_reflns_limit_k_max 12
_diffrn_reflns_limit_k_min -12
_diffrn_reflns_limit_l_max 15
_diffrn_reflns_limit_l_min -15
_diffrn_reflns_number 14390
_diffrn_reflns_theta_full 28.38
_diffrn_reflns_theta_max 28.38
_diffrn_reflns_theta_min 2.11
_exptl_absorpt_coefficient_mu 0.082
_exptl_absorpt_correction_T_max 0.987
_exptl_absorpt_correction_T_min 0.951
_exptl_absorpt_correction_type multi-scan
_exptl_absorpt_process_details sadabs,bruker,(2006)
_exptl_crystal_colour colourless
_exptl_crystal_density_diffrn 1.221
_exptl_crystal_density_method 'not measured'
_exptl_crystal_description plate
_exptl_crystal_F_000 288
_exptl_crystal_size_max 0.62
_exptl_crystal_size_mid 0.41
_exptl_crystal_size_min 0.16
_refine_diff_density_max 0.300
_refine_diff_density_min -0.176
_refine_diff_density_rms 0.035
_refine_ls_extinction_method none
_refine_ls_goodness_of_fit_ref 1.058
_refine_ls_hydrogen_treatment constr
_refine_ls_matrix_type full
_refine_ls_number_parameters 176
_refine_ls_number_reflns 3586
_refine_ls_number_restraints 0
_refine_ls_restrained_S_all 1.058
_refine_ls_R_factor_all 0.0538
_refine_ls_R_factor_gt 0.0470
_refine_ls_shift/su_max 0.000
_refine_ls_shift/su_mean 0.000
_refine_ls_structure_factor_coef Fsqd
_refine_ls_weighting_details 'calc w=1/[\s^2^(Fo^2^)+(0.0707P)^2^+0.1457P] where P=(Fo^2^+2Fc^2^)/3'
_refine_ls_weighting_scheme calc
_refine_ls_wR_factor_gt 0.1323
_refine_ls_wR_factor_ref 0.1387
_reflns_number_gt 3084
_reflns_number_total 3586
_reflns_threshold_expression >2sigma(I)
_cod_data_source_file ol501949r_si_002.cif
_cod_data_source_block klh_e_008_0m
_cod_depositor_comments
;
The following automatic conversions were performed:

'_symmetry_cell_setting' value 'Triclinic' changed to 'triclinic'
according to
/usr/data/users/saulius/crontab/automatic-downloads/rss-feeds/ACS/lib/dictionaries/cif_core.dic
dictionary named 'cif_core.dic' version 2.4.2 from 2011-04-26.

Automatic conversion script
Id: cif_fix_values 2281 2013-09-26 08:29:07Z andrius 

 Adding full bibliography for 1517269.cif.
;
_cod_original_sg_symbol_H-M 'P-1   '
_cod_database_code 1517269

loop_
_symmetry_equiv_pos_as_xyz
'x, y, z'
'-x, -y, -z'

loop_
_atom_site_label
_atom_site_type_symbol
_atom_site_fract_x
_atom_site_fract_y
_atom_site_fract_z
_atom_site_U_iso_or_equiv
_atom_site_adp_type
_atom_site_occupancy
_atom_site_symmetry_multiplicity
_atom_site_calc_flag
_atom_site_refinement_flags
O1 O 0.91597(18) -0.08541(10) 0.68923(10) 0.0564(3) Uani 1 1 d .
O2 O 1.06641(15) 0.12447(10) 0.78622(9) 0.0475(2) Uani 1 1 d .
O3 O 0.8338(2) 0.26604(13) 0.97619(9) 0.0676(3) Uani 1 1 d .
C1 C 0.6916(2) 0.07086(13) 0.75861(13) 0.0435(3) Uani 1 1 d .
H1A H 0.7215 0.0374 0.8364 0.052 Uiso 1 1 calc R
H1B H 0.5744 0.0119 0.7079 0.052 Uiso 1 1 calc R
C2 C 0.8806(2) 0.05802(12) 0.70692(12) 0.0397(3) Uani 1 1 d .
C3 C 0.8477(2) 0.12245(13) 0.59159(11) 0.0400(3) Uani 1 1 d .
H3A H 0.7252 0.0753 0.5353 0.048 Uiso 1 1 calc R
H3B H 0.9675 0.1106 0.5581 0.048 Uiso 1 1 calc R
C4 C 0.81834(18) 0.27697(12) 0.61070(10) 0.0342(2) Uani 1 1 d .
H4 H 0.9446 0.3203 0.6682 0.041 Uiso 1 1 calc R
C5 C 0.63029(16) 0.30729(11) 0.66598(10) 0.0319(2) Uani 1 1 d .
C6 C 0.67754(17) 0.45760(11) 0.72575(10) 0.0344(2) Uani 1 1 d .
H6 H 0.7506 0.5220 0.6859 0.041 Uiso 1 1 calc R
C7 C 0.77013(19) 0.45547(13) 0.85862(11) 0.0392(3) Uani 1 1 d .
H7 H 0.8975 0.5153 0.8975 0.047 Uiso 1 1 calc R
C8 C 0.7559(2) 0.30939(14) 0.88239(11) 0.0419(3) Uani 1 1 d .
C9 C 0.62894(18) 0.21958(12) 0.77105(11) 0.0367(3) Uani 1 1 d .
H9 H 0.4843 0.2119 0.7789 0.044 Uiso 1 1 calc R
C10 C 0.56612(19) 0.52252(13) 0.81245(11) 0.0404(3) Uani 1 1 d .
C11 C 0.5980(3) 0.68014(15) 0.83266(15) 0.0572(4) Uani 1 1 d .
H11A H 0.7323 0.7104 0.8212 0.086 Uiso 1 1 calc R
H11B H 0.5915 0.7110 0.9124 0.086 Uiso 1 1 calc R
H11C H 0.4905 0.7185 0.7771 0.086 Uiso 1 1 calc R
C12 C 0.3555(2) 0.47031(17) 0.82877(15) 0.0545(4) Uani 1 1 d .
H12A H 0.2468 0.5031 0.7700 0.082 Uiso 1 1 calc R
H12B H 0.3433 0.5041 0.9068 0.082 Uiso 1 1 calc R
H12C H 0.3427 0.3706 0.8199 0.082 Uiso 1 1 calc R
C13 C 0.8097(3) 0.34110(16) 0.49466(13) 0.0535(4) Uani 1 1 d .
H13A H 0.9372 0.3287 0.4705 0.080 Uiso 1 1 calc R
H13B H 0.7928 0.4385 0.5067 0.080 Uiso 1 1 calc R
H13C H 0.6936 0.2964 0.4339 0.080 Uiso 1 1 calc R
C14 C 0.42161(19) 0.28419(15) 0.57228(13) 0.0469(3) Uani 1 1 d .
H14A H 0.3092 0.2995 0.6100 0.070 Uiso 1 1 calc R
H14B H 0.4042 0.1907 0.5343 0.070 Uiso 1 1 calc R
H14C H 0.4206 0.3479 0.5138 0.070 Uiso 1 1 calc R
C15 C 1.1554(2) 0.02040(19) 0.85631(14) 0.0590(4) Uani 1 1 d .
H15A H 1.0924 0.0117 0.9229 0.071 Uiso 1 1 calc R
H15B H 1.3054 0.0406 0.8861 0.071 Uiso 1 1 calc R
C16 C 1.1042(3) -0.10805(19) 0.76954(19) 0.0691(5) Uani 1 1 d .
H16A H 1.2144 -0.1209 0.7283 0.083 Uiso 1 1 calc R
H16B H 1.0856 -0.1894 0.8098 0.083 Uiso 1 1 calc R

loop_
_atom_site_aniso_label
_atom_site_aniso_U_11
_atom_site_aniso_U_22
_atom_site_aniso_U_33
_atom_site_aniso_U_23
_atom_site_aniso_U_13
_atom_site_aniso_U_12
O1 0.0696(7) 0.0360(5) 0.0637(7) 0.0046(4) 0.0129(5) 0.0205(4)
O2 0.0440(5) 0.0495(5) 0.0463(5) 0.0074(4) 0.0034(4) 0.0085(4)
O3 0.0999(9) 0.0674(7) 0.0361(5) 0.0136(5) 0.0083(5) 0.0318(6)
C1 0.0467(7) 0.0335(6) 0.0535(7) 0.0095(5) 0.0164(6) 0.0054(5)
C2 0.0439(6) 0.0302(5) 0.0447(7) 0.0024(5) 0.0096(5) 0.0087(5)
C3 0.0438(6) 0.0378(6) 0.0383(6) -0.0004(5) 0.0098(5) 0.0098(5)
C4 0.0342(5) 0.0343(5) 0.0339(6) 0.0035(4) 0.0072(4) 0.0057(4)
C5 0.0292(5) 0.0320(5) 0.0318(5) 0.0017(4) 0.0027(4) 0.0042(4)
C6 0.0340(5) 0.0322(5) 0.0347(6) 0.0024(4) 0.0035(4) 0.0052(4)
C7 0.0361(6) 0.0412(6) 0.0349(6) -0.0022(5) -0.0005(4) 0.0066(5)
C8 0.0469(7) 0.0474(7) 0.0338(6) 0.0066(5) 0.0105(5) 0.0157(5)
C9 0.0355(5) 0.0348(6) 0.0428(6) 0.0072(5) 0.0139(5) 0.0058(4)
C10 0.0394(6) 0.0389(6) 0.0393(6) -0.0029(5) 0.0032(5) 0.0106(5)
C11 0.0659(9) 0.0405(7) 0.0598(9) -0.0066(6) 0.0062(7) 0.0152(6)
C12 0.0431(7) 0.0598(9) 0.0607(9) -0.0071(7) 0.0162(6) 0.0125(6)
C13 0.0661(9) 0.0563(8) 0.0464(8) 0.0166(6) 0.0229(7) 0.0171(7)
C14 0.0349(6) 0.0509(7) 0.0461(7) -0.0049(6) -0.0040(5) 0.0065(5)
C15 0.0523(8) 0.0787(11) 0.0519(8) 0.0277(8) 0.0131(7) 0.0195(7)
C16 0.0689(10) 0.0600(10) 0.0860(12) 0.0258(9) 0.0204(9) 0.0311(8)

loop_
_atom_type_symbol
_atom_type_description
_atom_type_scat_dispersion_real
_atom_type_scat_dispersion_imag
_atom_type_scat_source
C C 0.0033 0.0016 'International Tables Vol C Tables 4.2.6.8 and 6.1.1.4'
H H 0.0000 0.0000 'International Tables Vol C Tables 4.2.6.8 and 6.1.1.4'
O O 0.0106 0.0060 'International Tables Vol C Tables 4.2.6.8 and 6.1.1.4'

loop_
_geom_angle_atom_site_label_1
_geom_angle_atom_site_label_2
_geom_angle_atom_site_label_3
_geom_angle
C16 O1 C2 108.51(12)
C2 O2 C15 105.68(11)
C2 C1 C9 113.38(10)
C2 C1 H1A 108.9
C9 C1 H1A 108.9
C2 C1 H1B 108.9
C9 C1 H1B 108.9
H1A C1 H1B 107.7
O2 C2 O1 106.07(10)
O2 C2 C3 108.39(10)
O1 C2 C3 110.93(10)
O2 C2 C1 111.89(11)
O1 C2 C1 109.25(10)
C3 C2 C1 110.25(10)
C2 C3 C4 111.20(10)
C2 C3 H3A 109.4
C4 C3 H3A 109.4
C2 C3 H3B 109.4
C4 C3 H3B 109.4
H3A C3 H3B 108.0
C3 C4 C13 109.32(10)
C3 C4 C5 113.40(10)
C13 C4 C5 113.54(10)
C3 C4 H4 106.7
C13 C4 H4 106.7
C5 C4 H4 106.7
C14 C5 C6 112.93(9)
C14 C5 C9 111.37(10)
C6 C5 C9 103.96(9)
C14 C5 C4 111.77(10)
C6 C5 C4 105.69(9)
C9 C5 C4 110.72(8)
C10 C6 C7 61.07(8)
C10 C6 C5 124.84(10)
C7 C6 C5 108.90(9)
C10 C6 H6 116.1
C7 C6 H6 116.1
C5 C6 H6 116.1
C8 C7 C6 106.85(10)
C8 C7 C10 118.30(11)
C6 C7 C10 58.66(7)
C8 C7 H7 119.1
C6 C7 H7 119.1
C10 C7 H7 119.1
O3 C8 C7 125.43(13)
O3 C8 C9 124.87(13)
C7 C8 C9 109.70(10)
C8 C9 C1 114.28(10)
C8 C9 C5 105.72(9)
C1 C9 C5 117.58(10)
C8 C9 H9 106.1
C1 C9 H9 106.1
C5 C9 H9 106.1
C6 C10 C12 125.90(11)
C6 C10 C11 114.46(12)
C12 C10 C11 111.23(11)
C6 C10 C7 60.27(8)
C12 C10 C7 124.20(12)
C11 C10 C7 111.86(11)
C10 C11 H11A 109.5
C10 C11 H11B 109.5
H11A C11 H11B 109.5
C10 C11 H11C 109.5
H11A C11 H11C 109.5
H11B C11 H11C 109.5
C10 C12 H12A 109.5
C10 C12 H12B 109.5
H12A C12 H12B 109.5
C10 C12 H12C 109.5
H12A C12 H12C 109.5
H12B C12 H12C 109.5
C4 C13 H13A 109.5
C4 C13 H13B 109.5
H13A C13 H13B 109.5
C4 C13 H13C 109.5
H13A C13 H13C 109.5
H13B C13 H13C 109.5
C5 C14 H14A 109.5
C5 C14 H14B 109.5
H14A C14 H14B 109.5
C5 C14 H14C 109.5
H14A C14 H14C 109.5
H14B C14 H14C 109.5
O2 C15 C16 102.66(13)
O2 C15 H15A 111.2
C16 C15 H15A 111.2
O2 C15 H15B 111.2
C16 C15 H15B 111.2
H15A C15 H15B 109.1
O1 C16 C15 104.78(12)
O1 C16 H16A 110.8
C15 C16 H16A 110.8
O1 C16 H16B 110.8
C15 C16 H16B 110.8
H16A C16 H16B 108.9

loop_
_geom_bond_atom_site_label_1
_geom_bond_atom_site_label_2
_geom_bond_distance
O1 C16 1.411(2)
O1 C2 1.4306(14)
O2 C2 1.4247(16)
O2 C15 1.4249(17)
O3 C8 1.2159(16)
C1 C2 1.5154(18)
C1 C9 1.5303(16)
C1 H1A 0.9700
C1 H1B 0.9700
C2 C3 1.5072(18)
C3 C4 1.5273(16)
C3 H3A 0.9700
C3 H3B 0.9700
C4 C13 1.5283(18)
C4 C5 1.5596(15)
C4 H4 0.9800
C5 C14 1.5313(16)
C5 C6 1.5375(15)
C5 C9 1.5538(16)
C6 C10 1.4995(16)
C6 C7 1.5245(16)
C6 H6 0.9800
C7 C8 1.4710(18)
C7 C10 1.5365(16)
C7 H7 0.9800
C8 C9 1.5259(18)
C9 H9 0.9800
C10 C12 1.511(2)
C10 C11 1.5201(18)
C11 H11A 0.9600
C11 H11B 0.9600
C11 H11C 0.9600
C12 H12A 0.9600
C12 H12B 0.9600
C12 H12C 0.9600
C13 H13A 0.9600
C13 H13B 0.9600
C13 H13C 0.9600
C14 H14A 0.9600
C14 H14B 0.9600
C14 H14C 0.9600
C15 C16 1.497(3)
C15 H15A 0.9700
C15 H15B 0.9700
C16 H16A 0.9700
C16 H16B 0.9700

loop_
_geom_torsion_atom_site_label_1
_geom_torsion_atom_site_label_2
_geom_torsion_atom_site_label_3
_geom_torsion_atom_site_label_4
_geom_torsion
C15 O2 C2 O1 -28.08(13)
C15 O2 C2 C3 -147.26(11)
C15 O2 C2 C1 90.96(12)
C16 O1 C2 O2 8.65(15)
C16 O1 C2 C3 126.14(13)
C16 O1 C2 C1 -112.12(14)
C9 C1 C2 O2 67.78(14)
C9 C1 C2 O1 -175.06(11)
C9 C1 C2 C3 -52.92(15)
O2 C2 C3 C4 -61.70(13)
O1 C2 C3 C4 -177.77(10)
C1 C2 C3 C4 61.09(13)
C2 C3 C4 C13 173.81(11)
C2 C3 C4 C5 -58.39(13)
C3 C4 C5 C14 -79.84(12)
C13 C4 C5 C14 45.74(14)
C3 C4 C5 C6 156.93(9)
C13 C4 C5 C6 -77.49(12)
C3 C4 C5 C9 44.96(13)
C13 C4 C5 C9 170.54(11)
C14 C5 C6 C10 71.45(14)
C9 C5 C6 C10 -49.41(13)
C4 C5 C6 C10 -166.06(10)
C14 C5 C6 C7 138.83(11)
C9 C5 C6 C7 17.97(11)
C4 C5 C6 C7 -98.68(10)
C10 C6 C7 C8 113.30(11)
C5 C6 C7 C8 -6.75(13)
C5 C6 C7 C10 -120.05(11)
C6 C7 C8 O3 171.97(13)
C10 C7 C8 O3 -125.03(15)
C6 C7 C8 C9 -7.79(13)
C10 C7 C8 C9 55.20(14)
O3 C8 C9 C1 -29.81(18)
C7 C8 C9 C1 149.96(11)
O3 C8 C9 C5 -160.70(13)
C7 C8 C9 C5 19.06(13)
C2 C1 C9 C8 -81.81(14)
C2 C1 C9 C5 43.01(15)
C14 C5 C9 C8 -143.96(10)
C6 C5 C9 C8 -22.06(11)
C4 C5 C9 C8 91.02(11)
C14 C5 C9 C1 87.07(13)
C6 C5 C9 C1 -151.04(10)
C4 C5 C9 C1 -37.96(14)
C7 C6 C10 C12 -112.68(15)
C5 C6 C10 C12 -18.89(19)
C7 C6 C10 C11 102.19(12)
C5 C6 C10 C11 -164.01(11)
C5 C6 C10 C7 93.79(12)
C8 C7 C10 C6 -93.30(12)
C8 C7 C10 C12 22.06(18)
C6 C7 C10 C12 115.36(14)
C8 C7 C10 C11 160.16(12)
C6 C7 C10 C11 -106.54(13)
C2 O2 C15 C16 35.31(15)
C2 O1 C16 C15 13.03(17)
O2 C15 C16 O1 -29.65(17)
